data_7051371
loop_
_publ_author_name
'Sun, Bai-Wang'
'Gao, Song'
'Ma, Bao-Qing'
'Wang, Zhe-Ming'

_publ_section_title
;
 A two-fold interpenetrated three-dimensional cobalt(II) complex with
 dual dicyanamide and 4,4'-bipyridine bridges
;
_journal_issue 12
_journal_name_full 'New Journal of Chemistry'
_journal_page_first 953
_journal_paper_doi 10.1039/b006602h
_journal_volume 24
_journal_year 2000
_chemical_formula_sum 'C14 H8 Co N8'
_chemical_formula_weight 347.21
_chemical_name_systematic
;
 ?
;
_space_group_IT_number 62
_symmetry_cell_setting orthogonal
_symmetry_space_group_name_Hall '-P 2ac 2n'
_symmetry_space_group_name_H-M 'P n m a'
_atom_sites_solution_hydrogens geom
_atom_sites_solution_primary direct
_atom_sites_solution_secondary difmap
_audit_creation_method SHELXL-97
_cell_angle_alpha 90.00
_cell_angle_beta 90.00
_cell_angle_gamma 90.00
_cell_formula_units_Z 4
_cell_length_a 16.9221(7)
_cell_length_b 11.4251(4)
_cell_length_c 8.6147(3)
_cell_measurement_reflns_used 22052
_cell_measurement_temperature 293(2)
_cell_measurement_theta_max 27.87
_cell_measurement_theta_min 3.57
_cell_volume 1665.54(11)
_computing_cell_refinement 'HKL Scalepack (Otwinowski & Minor, 1997)'
_computing_data_collection 'KappaCCD (Nonius B. V., 1998)'
_computing_data_reduction 'HKL Denzo (Otwinowski & Minor, 1997) & maXus (Mackay et al., 1998)'
_computing_molecular_graphics 'Bruker SHELXTL V5.1 (Sheldrick, 1998)'
_computing_publication_material 'SHELXL-97 (Sheldrick, 1997)'
_computing_structure_refinement 'SHELXL-97 (Sheldrick, 1997)'
_computing_structure_solution 'SHELXS-97 (Sheldrick, 1990)'
_diffrn_ambient_temperature 293(2)
_diffrn_detector_area_resol_mean 0.76
_diffrn_measured_fraction_theta_full 0.997
_diffrn_measured_fraction_theta_max 0.997
_diffrn_measurement_device_type 'NONIUS KappaCCD'
_diffrn_measurement_method CCD
_diffrn_radiation_monochromator graphite
_diffrn_radiation_source 'fine-focus sealed tube'
_diffrn_radiation_type MoK\a
_diffrn_radiation_wavelength 0.71073
_diffrn_reflns_av_R_equivalents 0.0865
_diffrn_reflns_av_sigmaI/netI 0.0429
_diffrn_reflns_limit_h_max 22
_diffrn_reflns_limit_h_min -22
_diffrn_reflns_limit_k_max 14
_diffrn_reflns_limit_k_min -15
_diffrn_reflns_limit_l_max 11
_diffrn_reflns_limit_l_min -11
_diffrn_reflns_number 22052
_diffrn_reflns_theta_full 27.87
_diffrn_reflns_theta_max 27.87
_diffrn_reflns_theta_min 3.57
_exptl_absorpt_coefficient_mu 1.041
_exptl_absorpt_correction_T_max 0.904
_exptl_absorpt_correction_T_min 0.843
_exptl_absorpt_correction_type empirical
_exptl_absorpt_process_details '(Blessing, 1995, 1997)'
_exptl_crystal_colour red
_exptl_crystal_density_diffrn 1.385
_exptl_crystal_density_method 'not measured'
_exptl_crystal_description block
_exptl_crystal_F_000 700
_exptl_crystal_size_max 0.30
_exptl_crystal_size_mid 0.10
_exptl_crystal_size_min 0.10
_refine_diff_density_max 1.509
_refine_diff_density_min -1.598
_refine_diff_density_rms 0.135
_refine_ls_extinction_coef 0.0042(17)
_refine_ls_extinction_expression Fc^*^=kFc[1+0.001xFc^2^\l^3^/sin(2\q)]^-1/4^
_refine_ls_extinction_method SHELXL
_refine_ls_goodness_of_fit_ref 1.179
_refine_ls_hydrogen_treatment mixed
_refine_ls_matrix_type full
_refine_ls_number_parameters 183
_refine_ls_number_reflns 2075
_refine_ls_number_restraints 0
_refine_ls_restrained_S_all 1.179
_refine_ls_R_factor_all 0.0970
_refine_ls_R_factor_gt 0.0772
_refine_ls_shift/su_max 0.046
_refine_ls_shift/su_mean 0.011
_refine_ls_structure_factor_coef Fsqd
_refine_ls_weighting_details 'calc w=1/[\s^2^(Fo^2^)+(0.0840P)^2^+14.2933P] where P=(Fo^2^+2Fc^2^)/3'
_refine_ls_weighting_scheme calc
_refine_ls_wR_factor_gt 0.2543
_refine_ls_wR_factor_ref 0.2644
_reflns_number_gt 1632
_reflns_number_total 2075
_reflns_threshold_expression >2sigma(I)
_cod_data_source_file b006602h.txt
_cod_data_source_block Co(4,4'-bpy)(N(CN)2)2
_cod_original_sg_symbol_H-M Pnma
_cod_database_code 7051371

loop_
_symmetry_equiv_pos_as_xyz
'x, y, z'
'-x+1/2, -y, z+1/2'
'-x, y+1/2, -z'
'x+1/2, -y+1/2, -z+1/2'
'-x, -y, -z'
'x-1/2, y, -z-1/2'
'x, -y-1/2, z'
'-x-1/2, y-1/2, z-1/2'

loop_
_atom_site_label
_atom_site_type_symbol
_atom_site_fract_x
_atom_site_fract_y
_atom_site_fract_z
_atom_site_U_iso_or_equiv
_atom_site_adp_type
_atom_site_occupancy
_atom_site_symmetry_multiplicity
_atom_site_calc_flag
_atom_site_refinement_flags
_atom_site_disorder_assembly
_atom_site_disorder_group
Co1 Co 0.13830(7) 0.2500 0.17637(13) 0.0272(4) Uani 1 2 d S . .
N1 N 0.0134(5) 0.2500 0.2179(12) 0.054(3) Uani 1 2 d S . .
N21 N -0.097(2) 0.221(2) 0.386(4) 0.043(11) Uani 0.25 1 d P . .
N22 N -0.104(2) 0.167(3) 0.350(6) 0.068(14) Uani 0.25 1 d P . .
N3 N -0.2376(5) 0.2500 0.3492(12) 0.049(2) Uani 1 2 d S . .
N4 N 0.1215(6) 0.2500 -0.0667(10) 0.046(2) Uani 1 2 d S . .
N51 N 0.079(2) 0.218(3) -0.333(5) 0.057(15) Uani 0.25 1 d P . .
N52 N 0.110(4) 0.165(4) -0.326(4) 0.10(2) Uani 0.25 1 d P . .
N6 N 0.1504(7) 0.2500 -0.5784(11) 0.057(3) Uani 1 2 d S . .
N7 N 0.1384(4) 0.0611(5) 0.1763(7) 0.0409(13) Uani 1 1 d . . .
C1 C -0.0405(8) 0.2500 0.2809(18) 0.086(5) Uani 1 2 d S . .
C2 C -0.1732(8) 0.2500 0.3476(17) 0.085(6) Uani 1 2 d S . .
C3 C 0.1113(9) 0.2500 -0.1902(15) 0.090(6) Uani 1 2 d S . .
C4 C 0.1242(10) 0.2500 -0.4581(15) 0.096(6) Uani 1 2 d S . .
C5 C 0.1359(5) -0.1842(7) 0.1752(9) 0.0463(17) Uani 1 1 d . . .
C6 C 0.0832(10) -0.1224(12) 0.104(2) 0.055(4) Uani 0.530(11) 1 d P A 1
H6 H 0.0426 -0.1609 0.0517 0.066 Uiso 0.530(11) 1 calc PR A 1
C7 C 0.0848(10) -0.0013(13) 0.101(2) 0.056(4) Uani 0.530(11) 1 d P A 1
H7 H 0.0465 0.0380 0.0437 0.068 Uiso 0.530(11) 1 calc PR A 1
C8 C 0.1892(9) 0.0001(12) 0.265(2) 0.051(4) Uani 0.530(11) 1 d P A 1
H8 H 0.2266 0.0414 0.3221 0.061 Uiso 0.530(11) 1 calc PR A 1
C9 C 0.1889(9) -0.1225(12) 0.277(2) 0.050(4) Uani 0.530(11) 1 d P A 1
H9 H 0.2213 -0.1617 0.3467 0.060 Uiso 0.530(11) 1 calc PR A 1
C10 C 0.0927(15) -0.1197(17) 0.264(2) 0.075(7) Uani 0.470(11) 1 d P A 2
H10 H 0.0560 -0.1572 0.3275 0.090 Uiso 0.470(11) 1 calc PR A 2
C11 C 0.0969(14) -0.0012(14) 0.272(2) 0.062(6) Uani 0.470(11) 1 d P A 2
H11 H 0.0690 0.0370 0.3504 0.074 Uiso 0.470(11) 1 calc PR A 2
C12 C 0.1774(12) 0.0009(14) 0.065(2) 0.056(5) Uani 0.470(11) 1 d P A 2
H12 H 0.2052 0.0435 -0.0092 0.067 Uiso 0.470(11) 1 calc PR A 2
C13 C 0.1785(13) -0.1190(14) 0.054(2) 0.058(5) Uani 0.470(11) 1 d P A 2
H13 H 0.2050 -0.1571 -0.0261 0.069 Uiso 0.470(11) 1 calc PR A 2

loop_
_atom_site_aniso_label
_atom_site_aniso_U_11
_atom_site_aniso_U_22
_atom_site_aniso_U_33
_atom_site_aniso_U_23
_atom_site_aniso_U_13
_atom_site_aniso_U_12
Co1 0.0302(7) 0.0258(6) 0.0256(6) 0.000 0.0005(5) 0.000
N1 0.031(5) 0.068(6) 0.063(6) 0.000 0.008(4) 0.000
N21 0.029(12) 0.03(3) 0.073(17) 0.027(15) -0.001(11) -0.004(11)
N22 0.025(14) 0.04(3) 0.13(4) 0.03(2) 0.028(18) -0.009(16)
N3 0.028(4) 0.054(5) 0.065(6) 0.000 0.004(4) 0.000
N4 0.061(6) 0.052(5) 0.027(4) 0.000 -0.001(4) 0.000
N51 0.072(19) 0.06(4) 0.034(13) -0.011(18) -0.017(12) -0.027(18)
N52 0.23(7) 0.05(3) 0.017(13) 0.000(17) 0.02(3) -0.03(3)
N6 0.079(7) 0.063(6) 0.030(4) 0.000 -0.020(5) 0.000
N7 0.047(3) 0.030(3) 0.045(3) -0.001(2) 0.003(3) 0.001(3)
C1 0.033(6) 0.157(17) 0.066(9) 0.000 0.007(6) 0.000
C2 0.043(7) 0.156(18) 0.058(8) 0.000 0.009(6) 0.000
C3 0.060(8) 0.17(2) 0.034(7) 0.000 0.002(6) 0.000
C4 0.080(11) 0.19(2) 0.024(6) 0.000 -0.005(6) 0.000
C5 0.046(4) 0.038(4) 0.054(4) 0.001(3) 0.004(4) -0.002(3)
C6 0.058(9) 0.031(7) 0.077(11) 0.003(7) -0.029(8) -0.003(7)
C7 0.054(9) 0.036(8) 0.079(11) -0.008(8) -0.025(8) 0.001(7)
C8 0.053(9) 0.031(7) 0.069(10) -0.008(7) -0.024(7) 0.001(6)
C9 0.049(8) 0.031(7) 0.070(10) 0.001(7) -0.022(7) -0.001(6)
C10 0.114(18) 0.047(11) 0.063(12) 0.015(10) 0.052(13) -0.005(11)
C11 0.103(16) 0.029(8) 0.053(10) 0.005(7) 0.040(11) -0.002(9)
C12 0.076(12) 0.032(8) 0.059(11) 0.014(8) 0.037(9) 0.005(8)
C13 0.089(14) 0.035(8) 0.050(10) -0.005(7) 0.029(9) 0.006(9)

loop_
_atom_type_symbol
_atom_type_description
_atom_type_scat_dispersion_real
_atom_type_scat_dispersion_imag
_atom_type_scat_source
C C 0.0033 0.0016 'International Tables Vol C Tables 4.2.6.8 and 6.1.1.4'
H H 0.0000 0.0000 'International Tables Vol C Tables 4.2.6.8 and 6.1.1.4'
N N 0.0061 0.0033 'International Tables Vol C Tables 4.2.6.8 and 6.1.1.4'
Co Co 0.3494 0.9721 'International Tables Vol C Tables 4.2.6.8 and 6.1.1.4'

loop_
_geom_angle_atom_site_label_1
_geom_angle_atom_site_label_2
_geom_angle_atom_site_label_3
_geom_angle
_geom_angle_site_symmetry_1
_geom_angle_site_symmetry_3
_geom_angle_publ_flag
N4 Co1 N3 91.8(4) . 6_656 y
N4 Co1 N6 177.8(4) . 1_556 y
N3 Co1 N6 90.4(4) 6_656 1_556 y
N4 Co1 N1 91.9(4) . . y
N3 Co1 N1 176.4(4) 6_656 . y
N6 Co1 N1 85.9(4) 1_556 . y
N4 Co1 N7 89.98(17) . . y
N3 Co1 N7 89.97(17) 6_656 . y
N6 Co1 N7 90.02(17) 1_556 . y
N1 Co1 N7 90.04(17) . . y
N4 Co1 N7 89.98(17) . 7_565 y
N3 Co1 N7 89.97(17) 6_656 7_565 y
N6 Co1 N7 90.02(17) 1_556 7_565 y
N1 Co1 N7 90.04(17) . 7_565 y
N7 Co1 N7 179.9(4) . 7_565 y
C1 N1 Co1 158.9(12) . . y
N21 N21 N22 152(6) 7_565 . y
N21 N21 N22 15(3) 7_565 7_565 y
N22 N21 N22 137(9) . 7_565 ?
N21 N21 C1 76.0(11) 7_565 . ?
N22 N21 C1 92(6) . . ?
N22 N21 C1 71(3) 7_565 . ?
N21 N21 C2 76.2(10) 7_565 . ?
N22 N21 C2 86(5) . . ?
N22 N21 C2 68(3) 7_565 . ?
C1 N21 C2 116(3) . . ?
N21 N22 N21 14(3) . 7_565 ?
N21 N22 C2 66(5) . . ?
N21 N22 C2 58(3) 7_565 . ?
N21 N22 C1 61(4) . . ?
N21 N22 C1 56(2) 7_565 . ?
C2 N22 C1 99(2) . . ?
N21 N22 N22 28(6) . 7_565 ?
N21 N22 N22 15(3) 7_565 7_565 ?
C2 N22 N22 50.9(13) . 7_565 ?
C1 N22 N22 52.4(15) . 7_565 ?
C2 N3 Co1 173.3(12) . 6_556 y
C3 N4 Co1 178.6(12) . . y
N51 N51 N52 139(6) 7_565 . ?
N51 N51 C4 74.7(14) 7_565 . ?
N52 N51 C4 84(6) . . ?
N51 N51 C3 74.9(14) 7_565 . ?
N52 N51 C3 83(5) . . ?
C4 N51 C3 114(2) . . ?
N51 N51 N52 22(3) 7_565 7_565 ?
N52 N51 N52 117(9) . 7_565 ?
C4 N51 N52 65(3) . 7_565 ?
C3 N51 N52 65(3) . 7_565 ?
N51 N52 N51 19(3) . 7_565 ?
N51 N52 C4 64(5) . . ?
N51 N52 C4 55(3) 7_565 . ?
N51 N52 C3 65(4) . . ?
N51 N52 C3 56(3) 7_565 . ?
C4 N52 C3 99(3) . . ?
C4 N6 Co1 151.3(12) . 1_554 y
C11 N7 C7 69.4(13) . . ?
C11 N7 C8 72.4(13) . . ?
C7 N7 C8 116.0(10) . . ?
C11 N7 C12 116.0(11) . . ?
C7 N7 C12 73.3(12) . . ?
C8 N7 C12 80.1(12) . . ?
C11 N7 Co1 123.2(9) . . y
C7 N7 Co1 122.6(8) . . y
C8 N7 Co1 121.2(7) . . y
C12 N7 Co1 120.6(7) . . y
N1 C1 N21 161.2(16) . . ?
N1 C1 N21 161.2(16) . 7_565 ?
N21 C1 N21 28(2) . 7_565 ?
N1 C1 N22 142.4(15) . 7_565 ?
N21 C1 N22 53(2) . 7_565 ?
N21 C1 N22 27(2) 7_565 7_565 ?
N1 C1 N22 142.4(15) . . ?
N21 C1 N22 27(2) . . ?
N21 C1 N22 53(2) 7_565 . ?
N22 C1 N22 75(3) 7_565 . ?
N3 C2 N21 159.7(17) . 7_565 ?
N3 C2 N21 159.7(17) . . ?
N21 C2 N21 28(2) 7_565 . ?
N3 C2 N22 140.9(12) . 7_565 ?
N21 C2 N22 27.9(18) 7_565 7_565 ?
N21 C2 N22 54(2) . 7_565 ?
N3 C2 N22 140.9(12) . . ?
N21 C2 N22 54(2) 7_565 . ?
N21 C2 N22 27.9(18) . . ?
N22 C2 N22 78(3) 7_565 . ?
N4 C3 N51 159.1(19) . . ?
N4 C3 N51 159.1(19) . 7_565 ?
N51 C3 N51 30(3) . 7_565 ?
N4 C3 N52 139.4(17) . . ?
N51 C3 N52 32(2) . . ?
N51 C3 N52 59(3) 7_565 . ?
N4 C3 N52 139.4(17) . 7_565 ?
N51 C3 N52 59(3) . 7_565 ?
N51 C3 N52 32(2) 7_565 7_565 ?
N52 C3 N52 80(3) . 7_565 ?
N6 C4 N51 160.6(15) . . ?
N6 C4 N51 160.6(15) . 7_565 ?
N51 C4 N51 31(3) . 7_565 ?
N6 C4 N52 138.7(19) . 7_565 ?
N51 C4 N52 59(3) . 7_565 ?
N51 C4 N52 32(3) 7_565 7_565 ?
N6 C4 N52 138.7(19) . . ?
N51 C4 N52 32(3) . . ?
N51 C4 N52 59(3) 7_565 . ?
N52 C4 N52 80(3) 7_565 . ?
C10 C5 C6 65.3(14) . . ?
C10 C5 C9 73.2(14) . . ?
C6 C5 C9 116.9(10) . . ?
C10 C5 C13 114.3(12) . . ?
C6 C5 C13 73.9(12) . . ?
C9 C5 C13 83.0(11) . . ?
C10 C5 C5 124.8(9) . 7 ?
C6 C5 C5 123.1(7) . 7 ?
C9 C5 C5 119.4(6) . 7 ?
C13 C5 C5 120.4(7) . 7 ?
C5 C6 C7 122.6(14) . . ?
N7 C7 C6 122.9(14) . . ?
N7 C8 C9 123.7(13) . . ?
C8 C9 C5 116.6(12) . . ?
C5 C10 C11 124.7(16) . . ?
N7 C11 C10 122.9(16) . . ?
N7 C12 C13 124.2(14) . . ?
C12 C13 C5 116.7(14) . . ?

loop_
_geom_bond_atom_site_label_1
_geom_bond_atom_site_label_2
_geom_bond_distance
_geom_bond_site_symmetry_2
_geom_bond_publ_flag
Co1 N4 2.113(9) . y
Co1 N3 2.112(9) 6_656 y
Co1 N6 2.122(9) 1_556 y
Co1 N1 2.143(9) . y
Co1 N7 2.158(6) . y
Co1 N7 2.158(6) 7_565 y
N1 C1 1.062(15) . y
N21 N21 0.65(5) 7_565 y
N21 N22 0.70(4) . y
N21 N22 1.32(5) 7_565 ?
N21 C1 1.36(4) . ?
N21 C2 1.37(4) . ?
N22 N21 1.32(5) 7_565 ?
N22 C2 1.50(4) . ?
N22 C1 1.55(3) . ?
N22 N22 1.90(7) 7_565 ?
N3 C2 1.090(16) . ?
N3 Co1 2.112(9) 6_556 y
N4 C3 1.078(15) . ?
N51 N51 0.72(6) 7_565 ?
N51 N52 0.81(6) . ?
N51 C4 1.37(5) . ?
N51 C3 1.39(4) . ?
N51 N52 1.44(7) 7_565 ?
N52 N51 1.44(7) 7_565 ?
N52 C4 1.52(4) . ?
N52 C3 1.52(4) . ?
N6 C4 1.128(17) . ?
N6 Co1 2.122(9) 1_554 y
N7 C11 1.298(17) . ?
N7 C7 1.323(16) . ?
N7 C8 1.346(15) . ?
N7 C12 1.353(17) . ?
C1 N21 1.36(4) 7_565 ?
C1 N22 1.55(3) 7_565 ?
C2 N21 1.37(4) 7_565 ?
C2 N22 1.50(4) 7_565 ?
C3 N51 1.39(4) 7_565 ?
C3 N52 1.52(4) 7_565 ?
C4 N51 1.37(5) 7_565 ?
C4 N52 1.52(4) 7_565 ?
C5 C10 1.29(2) . ?
C5 C6 1.295(16) . ?
C5 C9 1.438(16) . ?
C5 C13 1.472(18) . ?
C5 C5 1.503(15) 7 ?
C6 C7 1.38(2) . ?
C8 C9 1.404(19) . ?
C10 C11 1.36(3) . ?
C12 C13 1.37(2) . ?
